data_4500496
loop_
_publ_author_name
'Marivel, S.'
'Arunachalam, M.'
'Ghosh, Pradyut'

_publ_section_title
;
 Binding of Polyatomic Anions with Protonated Ureido-pyridyl Ligands
;
_journal_issue 5
_journal_name_full 'Crystal Growth &amp; Design'
_journal_page_first 1642
_journal_paper_doi 10.1021/cg101595n
_journal_volume 11
_journal_year 2011
_chemical_formula_sum 'C14 H10 F5 N3 O3'
_chemical_formula_weight 363.25
_chemical_name_systematic
; 
 ? 
;
_space_group_IT_number 33
_symmetry_cell_setting orthorhombic
_symmetry_space_group_name_Hall 'P 2c -2n'
_symmetry_space_group_name_H-M 'P n a 21'
_atom_sites_solution_hydrogens geom
_atom_sites_solution_primary direct
_atom_sites_solution_secondary difmap
_audit_creation_method SHELXL-97
_cell_angle_alpha 90.00
_cell_angle_beta 90.00
_cell_angle_gamma 90.00
_cell_formula_units_Z 4
_cell_length_a 10.956(1)
_cell_length_b 17.701(1)
_cell_length_c 7.498(1)
_cell_measurement_temperature 100(2)
_cell_volume 1454.1(2)
_computing_cell_refinement 'Bruker SMART'
_computing_data_collection 'Bruker SMART'
_computing_data_reduction 'Bruker SAINT'
_computing_molecular_graphics PLATON
_computing_publication_material 'MERCURY 2.2'
_computing_structure_refinement 'SHELXL-97 (Sheldrick, 1997)'
_computing_structure_solution 'SHELXS-97 (Sheldrick, 1990)'
_diffrn_ambient_temperature 100(2)
_diffrn_measured_fraction_theta_full 1.000
_diffrn_measured_fraction_theta_max 1.000
_diffrn_radiation_monochromator graphite
_diffrn_radiation_source 'fine-focus sealed tube'
_diffrn_radiation_type MoK\a
_diffrn_radiation_wavelength 0.71073
_diffrn_reflns_av_R_equivalents 0.0304
_diffrn_reflns_av_sigmaI/netI 0.0214
_diffrn_reflns_limit_h_max 13
_diffrn_reflns_limit_h_min -13
_diffrn_reflns_limit_k_max 21
_diffrn_reflns_limit_k_min -21
_diffrn_reflns_limit_l_max 8
_diffrn_reflns_limit_l_min -8
_diffrn_reflns_number 12548
_diffrn_reflns_theta_full 24.98
_diffrn_reflns_theta_max 24.98
_diffrn_reflns_theta_min 2.19
_exptl_absorpt_coefficient_mu 0.160
_exptl_absorpt_correction_T_max 0.9811
_exptl_absorpt_correction_T_min 0.9657
_exptl_absorpt_correction_type multi-scan
_exptl_absorpt_process_details SADABS
_exptl_crystal_colour COLORLESS
_exptl_crystal_density_diffrn 1.659
_exptl_crystal_density_method 'not measured'
_exptl_crystal_description NEEDLE
_exptl_crystal_F_000 736
_exptl_crystal_size_max 0.22
_exptl_crystal_size_mid 0.18
_exptl_crystal_size_min 0.12
_refine_diff_density_max 0.127
_refine_diff_density_min -0.185
_refine_diff_density_rms 0.034
_refine_ls_abs_structure_details 'Flack H D (1983), Acta Cryst. A39, 876-881'
_refine_ls_abs_structure_Flack 0.2(5)
_refine_ls_extinction_method none
_refine_ls_goodness_of_fit_ref 1.036
_refine_ls_hydrogen_treatment mixed
_refine_ls_matrix_type full
_refine_ls_number_parameters 266
_refine_ls_number_reflns 2514
_refine_ls_number_restraints 1
_refine_ls_restrained_S_all 1.036
_refine_ls_R_factor_all 0.0252
_refine_ls_R_factor_gt 0.0239
_refine_ls_shift/su_max 0.000
_refine_ls_shift/su_mean 0.000
_refine_ls_structure_factor_coef Fsqd
_refine_ls_weighting_details 'calc w=1/[\s^2^(Fo^2^)+(0.0399P)^2^+0.1397P] where P=(Fo^2^+2Fc^2^)/3'
_refine_ls_weighting_scheme calc
_refine_ls_wR_factor_gt 0.0609
_refine_ls_wR_factor_ref 0.0618
_reflns_number_gt 2411
_reflns_number_total 2514
_reflns_threshold_expression >2sigma(I)
_cod_data_source_file cg101595n_si_002.cif
_cod_data_source_block Complex5
_cod_depositor_comments
;
The following automatic conversions were performed:

'_exptl_absorpt_correction_type' value 'MULTI-SCAN' changed to
'multi-scan' according to
/home/saulius/struct/CIF-dictionaries/cif_core.dic dictionary named
'cif_core.dic' version 2.4.1 from 2010-06-29.

Automatic conversion script
Id: cif_fix_values 1715 2011-07-08 13:25:40Z adriana 
;
_cod_original_sg_symbol_H-M Pna2(1)
_cod_database_code 4500496

loop_
_symmetry_equiv_pos_as_xyz
'x, y, z'
'-x, -y, z+1/2'
'x+1/2, -y+1/2, z'
'-x+1/2, y+1/2, z+1/2'

loop_
_atom_site_label
_atom_site_type_symbol
_atom_site_fract_x
_atom_site_fract_y
_atom_site_fract_z
_atom_site_U_iso_or_equiv
_atom_site_adp_type
_atom_site_occupancy
_atom_site_symmetry_multiplicity
_atom_site_calc_flag
F1 F 1.15450(9) 0.49342(5) 0.21083(14) 0.0232(2) Uani 1 1 d
F2 F 1.28568(8) 0.61699(6) 0.27673(15) 0.0283(3) Uani 1 1 d
F3 F 1.17689(9) 0.74187(5) 0.41787(17) 0.0333(3) Uani 1 1 d
F4 F 0.93674(9) 0.73917(5) 0.49876(16) 0.0328(3) Uani 1 1 d
F5 F 0.80343(8) 0.61348(5) 0.43928(15) 0.0258(2) Uani 1 1 d
O1 O 1.03313(10) 0.40765(6) 0.45334(15) 0.0193(3) Uani 1 1 d
N1 N 0.87163(12) 0.13565(8) 0.4970(2) 0.0217(3) Uani 1 1 d
H1A H 0.8637(19) 0.0836(12) 0.541(3) 0.043(6) Uiso 1 1 d
N2 N 0.85690(12) 0.35867(7) 0.33585(19) 0.0183(3) Uani 1 1 d
H2A H 0.788(2) 0.3710(12) 0.280(3) 0.039(6) Uiso 1 1 d
N3 N 0.90441(13) 0.48355(8) 0.2974(2) 0.0176(3) Uani 1 1 d
H3A H 0.8393(19) 0.4889(11) 0.245(3) 0.028(5) Uiso 1 1 d
C1 C 0.96298(16) 0.18172(9) 0.5439(3) 0.0243(4) Uani 1 1 d
H1 H 1.0284(19) 0.1603(11) 0.617(3) 0.034(5) Uiso 1 1 d
C2 C 0.96508(16) 0.25580(9) 0.4929(2) 0.0206(4) Uani 1 1 d
H2 H 1.0275(19) 0.2825(11) 0.528(3) 0.026(5) Uiso 1 1 d
C3 C 0.86867(14) 0.28488(8) 0.3908(2) 0.0181(3) Uani 1 1 d
C4 C 0.77568(16) 0.23493(9) 0.3405(3) 0.0229(4) Uani 1 1 d
H4 H 0.7147(18) 0.2520(9) 0.276(3) 0.020(5) Uiso 1 1 d
C5 C 0.78037(15) 0.16142(9) 0.3944(3) 0.0245(4) Uani 1 1 d
H5 H 0.7226(17) 0.1260(10) 0.372(2) 0.017(4) Uiso 1 1 d
C6 C 0.93925(14) 0.41581(9) 0.3690(2) 0.0164(3) Uani 1 1 d
C7 C 0.97516(14) 0.54795(8) 0.3316(2) 0.0165(3) Uani 1 1 d
C8 C 1.09914(15) 0.55115(9) 0.2920(2) 0.0182(3) Uani 1 1 d
C9 C 1.16665(15) 0.61553(10) 0.3229(2) 0.0208(4) Uani 1 1 d
C10 C 1.11268(15) 0.67859(9) 0.3926(2) 0.0223(4) Uani 1 1 d
C11 C 0.98958(15) 0.67731(8) 0.4318(2) 0.0219(4) Uani 1 1 d
C12 C 0.92275(14) 0.61292(9) 0.4012(2) 0.0194(3) Uani 1 1 d
O2 O 0.63272(10) 0.38411(6) 0.2056(2) 0.0302(3) Uani 1 1 d
O3 O 0.67463(10) 0.50109(6) 0.12185(18) 0.0232(3) Uani 1 1 d
C13 C 0.60380(15) 0.44473(9) 0.1330(2) 0.0203(4) Uani 1 1 d
C14 C 0.47633(18) 0.45187(12) 0.0576(3) 0.0329(5) Uani 1 1 d
H14B H 0.472(3) 0.4831(17) -0.037(5) 0.079(10) Uiso 1 1 d
H14A H 0.431(2) 0.4085(15) 0.052(4) 0.068(8) Uiso 1 1 d
H14C H 0.425(3) 0.4780(18) 0.140(5) 0.085(10) Uiso 1 1 d

loop_
_atom_site_aniso_label
_atom_site_aniso_U_11
_atom_site_aniso_U_22
_atom_site_aniso_U_33
_atom_site_aniso_U_23
_atom_site_aniso_U_13
_atom_site_aniso_U_12
F1 0.0243(5) 0.0212(5) 0.0239(5) -0.0016(4) 0.0058(4) 0.0035(4)
F2 0.0166(5) 0.0324(6) 0.0360(6) 0.0011(5) 0.0038(4) -0.0047(4)
F3 0.0312(5) 0.0227(5) 0.0459(7) -0.0045(5) -0.0043(5) -0.0109(4)
F4 0.0328(6) 0.0181(5) 0.0474(7) -0.0090(5) 0.0053(5) 0.0020(4)
F5 0.0180(5) 0.0213(5) 0.0381(6) 0.0013(5) 0.0047(4) 0.0030(4)
O1 0.0187(6) 0.0171(5) 0.0221(6) 0.0003(5) -0.0029(5) -0.0003(4)
N1 0.0229(7) 0.0157(7) 0.0264(8) 0.0032(6) 0.0041(6) -0.0008(6)
N2 0.0169(6) 0.0164(7) 0.0217(7) 0.0014(6) -0.0032(6) -0.0002(5)
N3 0.0170(7) 0.0160(7) 0.0197(7) 0.0022(5) -0.0037(6) -0.0011(6)
C1 0.0230(9) 0.0224(8) 0.0275(10) 0.0019(7) -0.0015(8) 0.0017(7)
C2 0.0207(8) 0.0181(8) 0.0231(9) 0.0015(7) -0.0030(7) -0.0033(7)
C3 0.0204(8) 0.0176(7) 0.0163(8) 0.0008(6) 0.0046(7) 0.0007(6)
C4 0.0190(8) 0.0213(8) 0.0283(10) 0.0024(7) -0.0030(8) -0.0006(7)
C5 0.0213(8) 0.0188(8) 0.0336(10) 0.0005(7) 0.0010(8) -0.0032(7)
C6 0.0172(8) 0.0168(7) 0.0150(8) -0.0003(6) 0.0035(6) 0.0019(6)
C7 0.0191(8) 0.0151(7) 0.0154(8) 0.0039(6) -0.0029(7) -0.0006(6)
C8 0.0221(8) 0.0174(8) 0.0150(8) 0.0001(6) 0.0011(7) 0.0023(6)
C9 0.0152(8) 0.0262(9) 0.0210(9) 0.0041(7) -0.0003(7) -0.0027(6)
C10 0.0242(8) 0.0174(8) 0.0252(9) 0.0009(7) -0.0037(7) -0.0068(6)
C11 0.0269(8) 0.0158(7) 0.0231(9) -0.0015(7) -0.0005(7) 0.0019(7)
C12 0.0158(7) 0.0215(8) 0.0208(9) 0.0038(7) 0.0009(7) 0.0019(6)
O2 0.0249(6) 0.0195(6) 0.0463(8) 0.0106(6) -0.0107(6) -0.0033(5)
O3 0.0196(6) 0.0168(6) 0.0331(7) 0.0055(5) -0.0041(5) -0.0011(5)
C13 0.0187(8) 0.0198(8) 0.0224(9) -0.0004(7) -0.0016(7) 0.0012(7)
C14 0.0233(9) 0.0326(11) 0.0427(12) 0.0095(9) -0.0097(9) -0.0030(9)

loop_
_atom_type_symbol
_atom_type_description
_atom_type_scat_dispersion_real
_atom_type_scat_dispersion_imag
_atom_type_scat_source
C C 0.0033 0.0016 'International Tables Vol C Tables 4.2.6.8 and 6.1.1.4'
H H 0.0000 0.0000 'International Tables Vol C Tables 4.2.6.8 and 6.1.1.4'
N N 0.0061 0.0033 'International Tables Vol C Tables 4.2.6.8 and 6.1.1.4'
O O 0.0106 0.0060 'International Tables Vol C Tables 4.2.6.8 and 6.1.1.4'
F F 0.0171 0.0103 'International Tables Vol C Tables 4.2.6.8 and 6.1.1.4'

loop_
_geom_angle_atom_site_label_1
_geom_angle_atom_site_label_2
_geom_angle_atom_site_label_3
_geom_angle
C1 N1 C5 120.07(15)
C1 N1 H1A 123.3(13)
C5 N1 H1A 116.4(13)
C3 N2 C6 125.56(14)
C3 N2 H2A 116.9(14)
C6 N2 H2A 117.4(13)
C6 N3 C7 119.12(14)
C6 N3 H3A 122.1(14)
C7 N3 H3A 118.3(14)
N1 C1 C2 121.58(17)
N1 C1 H1 117.4(12)
C2 C1 H1 121.1(12)
C1 C2 C3 119.51(16)
C1 C2 H2 116.7(13)
C3 C2 H2 123.7(13)
N2 C3 C4 116.79(15)
N2 C3 C2 125.63(15)
C4 C3 C2 117.58(15)
C5 C4 C3 119.68(17)
C5 C4 H4 121.4(11)
C3 C4 H4 119.0(11)
N1 C5 C4 121.51(16)
N1 C5 H5 113.1(11)
C4 C5 H5 125.3(11)
O1 C6 N3 122.96(14)
O1 C6 N2 124.08(14)
N3 C6 N2 112.96(13)
C12 C7 C8 116.78(14)
C12 C7 N3 120.92(13)
C8 C7 N3 122.26(14)
F1 C8 C9 117.74(15)
F1 C8 C7 120.63(14)
C9 C8 C7 121.46(15)
F2 C9 C10 120.02(15)
F2 C9 C8 119.45(15)
C10 C9 C8 120.47(15)
F3 C10 C9 120.73(15)
F3 C10 C11 119.86(14)
C9 C10 C11 119.38(14)
F4 C11 C12 120.77(15)
F4 C11 C10 119.32(14)
C12 C11 C10 119.91(14)
F5 C12 C11 118.60(14)
F5 C12 C7 119.40(14)
C11 C12 C7 122.00(14)
O2 C13 O3 123.52(15)
O2 C13 C14 118.10(15)
O3 C13 C14 118.37(15)
C13 C14 H14B 113(2)
C13 C14 H14A 116.4(17)
H14B C14 H14A 117(3)
C13 C14 H14C 110(2)
H14B C14 H14C 100(3)
H14A C14 H14C 97(2)

loop_
_geom_bond_atom_site_label_1
_geom_bond_atom_site_label_2
_geom_bond_distance
F1 C8 1.3353(18)
F2 C9 1.3494(19)
F3 C10 1.3363(18)
F4 C11 1.3365(19)
F5 C12 1.3381(19)
O1 C6 1.2162(19)
N1 C1 1.338(2)
N1 C5 1.341(2)
N1 H1A 0.98(2)
N2 C3 1.376(2)
N2 C6 1.378(2)
N2 H2A 0.89(2)
N3 C6 1.368(2)
N3 C7 1.402(2)
N3 H3A 0.82(2)
C1 C2 1.366(2)
C1 H1 0.98(2)
C2 C3 1.402(2)
C2 H2 0.87(2)
C3 C4 1.401(2)
C4 C5 1.363(2)
C4 H4 0.88(2)
C5 H5 0.907(18)
C7 C12 1.387(2)
C7 C8 1.391(2)
C8 C9 1.378(2)
C9 C10 1.367(2)
C10 C11 1.380(2)
C11 C12 1.374(2)
O2 C13 1.244(2)
O3 C13 1.2668(19)
C13 C14 1.512(2)
C14 H14B 0.90(4)
C14 H14A 0.91(3)
C14 H14C 0.95(4)
